data_2002088
loop_
_publ_author_name
'Reibenspies, J. H.'
'Darensbourg, D. J.'

_publ_contact_author
;
Dr. Joseph H. Reibenspies
Department of Chemistry
Texas A&M University
College Station, Texas 77845
U.S.A.
Prof. Donald J. Darensbourg
Department of Chemistry
Texas A&M University
College Station, Texas 77845
U.S.A.
;
_publ_section_title
;
 Structure of tetrakis(dimethylphenylphosphine)rhodium(I) chloride
;
_journal_issue 1
_journal_name_full 'Acta Crystallographica Section C'
_journal_page_first 141
_journal_page_last 142
_journal_paper_doi 10.1107/S0108270192009612
_journal_volume 49
_journal_year 1993
_chemical_formula_sum 'C32 H44 Cl P4 Rh'
_chemical_formula_weight 691.0
_chemical_name_systematic
;
tetrakis(dimethylphenylphosphine)-rhodium(I) chloride
;
_space_group_IT_number 20
_symmetry_cell_setting orthorhombic
_symmetry_space_group_name_Hall 'C 2c 2'
_symmetry_space_group_name_H-M 'C 2 2 21'
_cell_angle_alpha 90.000000
_cell_angle_beta 90.000000
_cell_angle_gamma 90.000000
_cell_formula_units_Z 4.0
_cell_length_a 14.754(3)
_cell_length_b 14.805(5)
_cell_length_c 15.277(4)
_cell_measurement_reflns_used 25
_cell_measurement_temperature 197
_cell_measurement_theta_max 28.58
_cell_measurement_theta_min 16.99
_cell_volume 3337.0(16)
_computing_data_collection 'Siemens P3VAX version 3.4'
_computing_data_reduction 'REFRED (Reibenspies,1992)'
_computing_publication_material SHELXTL-PLUS
_computing_structure_refinement SHELXTL-PLUS
_computing_structure_solution 'SHELXTL-PLUS (Sheldrick, 1990)'
_diffrn_ambient_temperature 296
_diffrn_measurement_device 'Siemens R3m/V diffractometer'
_diffrn_measurement_method \w
_diffrn_radiation_monochromator graphite
_diffrn_radiation_source 'X-ray tube'
_diffrn_radiation_type 'Mo K\a'
_diffrn_radiation_wavelength 0.71073
_diffrn_reflns_av_R_equivalents 0.018
_diffrn_reflns_av_sigmaI/netI 0.043
_diffrn_reflns_limit_h_max 0
_diffrn_reflns_limit_h_min -17
_diffrn_reflns_limit_k_max 0
_diffrn_reflns_limit_k_min -18
_diffrn_reflns_limit_l_max 0
_diffrn_reflns_limit_l_min -19
_diffrn_reflns_number 1670
_diffrn_reflns_theta_max 25.00
_diffrn_reflns_theta_min 2.00
_diffrn_standards_decay_% 1
_diffrn_standards_interval_time 97.00
_diffrn_standards_number 3
_exptl_absorpt_coefficient_mu 0.792
_exptl_absorpt_correction_T_max 0.9645
_exptl_absorpt_correction_T_min 0.9159
_exptl_absorpt_correction_type empirical
_exptl_crystal_colour orange
_exptl_crystal_density_diffrn 1.375
_exptl_crystal_description plate
_exptl_crystal_F_000 1432
_exptl_crystal_size_max 0.40
_exptl_crystal_size_mid 0.18
_exptl_crystal_size_min 0.02
_refine_diff_density_max 0.6100
_refine_diff_density_min -1.0120
_refine_ls_abs_structure_Rogers 1.4(2)
_refine_ls_extinction_coef 0.00034(6)
_refine_ls_extinction_method 'Lorentzian isotropic (Larson, 1967)'
_refine_ls_goodness_of_fit_all 1.0197
_refine_ls_goodness_of_fit_obs 1.0197
_refine_ls_matrix_type full
_refine_ls_number_constraints 22
_refine_ls_number_parameters 174
_refine_ls_number_reflns 1662
_refine_ls_number_restraints 0
_refine_ls_R_factor_all 0.0501
_refine_ls_R_factor_obs 0.0501
_refine_ls_shift/esd_max 0.0104
_refine_ls_shift/esd_mean 0.0004
_refine_ls_structure_factor_coef F
_refine_ls_weighting_details 'w = 1/[\s^2^(F)+0.00100F^2^]^2^'
_refine_ls_weighting_scheme calc
_refine_ls_wR_factor_all 0.0512
_refine_ls_wR_factor_obs 0.0512
_reflns_number_observed 1662
_reflns_number_total 1662
_reflns_observed_criterion none
_cod_data_source_file st1031.cif
_cod_data_source_block st1031
_cod_depositor_comments
;
The following automatic conversions were performed:
'_symmetry_cell_setting' value 'Orthorhombic' changed to 'orthorhombic'
according to '/home/saulius/struct/CIF-dictionaries/cif_core.dic'
dictionary named 'cif_core.dic' version 2.4.1 from
2010-06-29.

'_exptl_absorpt_correction_type' value 'Semi-empirical '
changed to 'empirical' according to
'/home/saulius/struct/CIF-dictionaries/cif_core.dic' dictionary named
'cif_core.dic' version 2.4.1 from
2010-06-29.

'_refine_ls_structure_factor_coef' value ' F' changed to 'F'
according to '/home/saulius/struct/CIF-dictionaries/cif_core.dic'
dictionary named 'cif_core.dic' version 2.4.1 from 2010-06-29.

Automatic conversion script
Id: cif_fix_enum 1527 2010-12-29 10:47:43Z saulius 

The following automatic conversions were performed:

'_symmetry_cell_setting' value 'Orthorhombic' changed to
'orthorhombic' according to
/home/saulius/struct/CIF-dictionaries/cif_core.dic dictionary named
'cif_core.dic' version 2.4.1 from
2010-06-29.

'_refine_ls_structure_factor_coef' value ' F' changed to
'F' according to /home/saulius/struct/CIF-dictionaries/cif_core.dic
dictionary named 'cif_core.dic' version 2.4.1 from 2010-06-29.

Automatic conversion script
Id: cif_fix_values 1715 2011-07-08 13:25:40Z adriana 

The following automatic conversions were performed:

'_refine_ls_weighting_scheme' value ' calc w =
1/[\s^2^(F)+0.00100F^2^]^2^' was changed to 'calc'. New tag
'_refine_ls_weighting_details' was created. The value of the new tag
was set to 'w = 1/[\s^2^(F)+0.00100F^2^]^2^'.

Automatic conversion script
Id: cif_fix_values 3143 2015-03-26 13:38:13Z robertas 
;
_cod_original_cell_volume 3337(2)
_cod_original_formula_sum 'C32 H44 Cl1 P4 Rh1 '
_cod_database_code 2002088

loop_
_symmetry_equiv_pos_as_xyz
+x,+y,+z
1/2+x,1/2+y,+z
-x,-y,1/2+z
1/2-x,1/2-y,1/2+z
-x,+y,1/2-z
1/2-x,1/2+y,1/2-z
+x,-y,-z
1/2+x,1/2-y,-z

loop_
_atom_site_aniso_label
_atom_site_aniso_U_11
_atom_site_aniso_U_22
_atom_site_aniso_U_33
_atom_site_aniso_U_12
_atom_site_aniso_U_13
_atom_site_aniso_U_23
Rh(1) 0.0190(10) 0.0140(10) 0.0340(10) 0.0000 0.0000 0.00090(10)
Cl(1) 0.0310(10) 0.035(2) 0.0400(10) 0.0000 0.00050(10) 0.0000
P(1) 0.0240(10) 0.0200(10) 0.0380(10) 0.00210(10) -0.00260(10) -0.00050(10)
P(2) 0.0270(10) 0.0210(10) 0.0350(10) -0.00500(10) -0.00090(10) 0.00140(10)
C(1) 0.036(4) 0.025(4) 0.036(4) 0.0027(3) -0.0038(4) 0.0029(3)
C(2) 0.035(3) 0.027(3) 0.045(5) 0.0116(3) -0.0066(5) 0.0110(4)
C(3) 0.027(3) 0.033(5) 0.039(4) 0.0046(3) 0.0007(3) -0.0019(3)
C(4) 0.027(4) 0.051(4) 0.045(5) 0.0011(4) -0.0068(4) -0.0044(4)
C(5) 0.026(4) 0.045(4) 0.045(5) 0.0014(4) -0.0079(4) -0.0030(4)
C(6) 0.038(4) 0.036(4) 0.040(5) -0.0007(4) 0.0027(4) -0.0115(4)
C(7) 0.026(4) 0.041(4) 0.044(5) 0.0038(3) -0.0048(4) -0.0087(4)
C(8) 0.024(3) 0.032(5) 0.036(4) 0.0066(3) -0.0039(3) 0.0018(3)
C(9) 0.045(5) 0.031(4) 0.041(4) -0.0115(4) -0.0040(4) 0.0015(3)
C(10) 0.038(4) 0.030(4) 0.045(5) -0.0093(4) -0.0050(4) -0.0006(4)
C(11) 0.058(5) 0.028(3) 0.051(5) -0.0094(3) -0.0127(6) -0.0020(5)
C(12) 0.078(7) 0.022(4) 0.087(9) -0.0009(4) -0.0052(6) 0.0018(4)
C(13) 0.058(6) 0.022(4) 0.085(7) -0.0010(4) -0.0006(5) -0.0120(4)
C(14) 0.052(5) 0.041(5) 0.064(6) -0.0051(4) 0.0110(5) -0.0181(4)
C(15) 0.050(5) 0.034(4) 0.042(5) -0.0024(4) -0.0009(4) -0.0086(4)
C(16) 0.031(4) 0.020(3) 0.039(4) -0.0064(3) -0.0119(3) 0.0006(3)

loop_
_atom_site_label
_atom_site_fract_x
_atom_site_fract_y
_atom_site_fract_z
_atom_site_U_iso_or_equiv
_atom_site_thermal_displace_type
_atom_site_calc_flag
_atom_site_calc_attached_atom
_atom_site_refinement_flags
Rh(1) -0.07610(10) 0 0 0.02240(10) Uani ? ? S
Cl(1) 0 -0.0110(2) -0.25 0.03520(10) Uani ? ? S
P(1) -0.18470(10) 0.08790(10) -0.06720(10) 0.02750(10) Uani ? ? .
P(2) 0.03060(10) 0.11350(10) -0.0025(2) 0.02760(10) Uani ? ? .
C(1) -0.1467(5) 0.1577(4) -0.1589(5) 0.0325(2) Uani ? ? .
C(2) -0.2569(4) 0.1684(4) -0.0093(7) 0.0359(2) Uani ? ? .
C(3) -0.3593(5) 0.0213(5) -0.1152(5) 0.0330(2) Uani ? ? .
C(4) -0.4151(5) -0.0371(6) -0.1635(5) 0.0413(2) Uani ? ? .
C(5) -0.3797(5) -0.0988(5) -0.2200(5) 0.0386(2) Uani ? ? .
C(6) -0.2858(5) -0.1030(5) -0.2309(5) 0.0382(2) Uani ? ? .
C(7) -0.2291(5) -0.0441(5) -0.1850(5) 0.0368(2) Uani ? ? .
C(8) -0.2647(4) 0.0161(5) -0.1258(5) 0.0309(2) Uani ? ? .
C(9) 0.0905(6) 0.1500(5) -0.1009(5) 0.0387(3) Uani ? ? .
C(10) 0.1254(5) 0.0983(5) 0.0733(5) 0.0376(2) Uani ? ? .
C(11) -0.0290(5) 0.2972(4) -0.0064(8) 0.0455(3) Uani ? ? .
C(12) -0.0730(7) 0.3707(5) 0.0277(7) 0.0623(4) Uani ? ? .
C(13) -0.1062(6) 0.3689(5) 0.1130(7) 0.0547(3) Uani ? ? .
C(14) -0.0934(6) 0.2919(5) 0.1625(6) 0.0522(3) Uani ? ? .
C(15) -0.0514(5) 0.2158(6) 0.1272(5) 0.0420(3) Uani ? ? .
C(16) -0.0184(5) 0.2176(4) 0.0420(5) 0.0301(2) Uani ? ? .
H(1A) -0.1975 0.1910 -0.1814 0.0800 Uiso calc C(1) RT
H(1B) -0.1225 0.1198 -0.2042 0.0800 Uiso calc C(1) RT
H(1C) -0.1008 0.1990 -0.1395 0.0800 Uiso calc C(1) RT
H(2A) -0.2970 0.1973 -0.0501 0.0800 Uiso calc C(2) RT
H(2B) -0.2194 0.2131 0.0184 0.0800 Uiso calc C(2) RT
H(2C) -0.2918 0.1374 0.0344 0.0800 Uiso calc C(2) RT
H(3A) -0.3851 0.0633 -0.0743 0.0800 Uiso calc C(3) RT
H(4A) -0.4797 -0.0324 -0.1578 0.0800 Uiso calc C(4) RT
H(5A) -0.4191 -0.1392 -0.2512 0.0800 Uiso calc C(5) RT
H(6A) -0.2607 -0.1465 -0.2707 0.0800 Uiso calc C(6) RT
H(7A) -0.1648 -0.0455 -0.1942 0.0800 Uiso calc C(7) RT
H(9A) 0.1313 0.1983 -0.0863 0.0800 Uiso calc C(9) RT
H(9B) 0.0482 0.1705 -0.1443 0.0800 Uiso calc C(9) RT
H(9C) 0.1244 0.0999 -0.1236 0.0800 Uiso calc C(9) RT
H(10A) 0.1663 0.1484 0.0681 0.0800 Uiso calc C(10) RT
H(10B) 0.1566 0.0434 0.0589 0.0800 Uiso calc C(10) RT
H(10C) 0.1032 0.0949 0.1323 0.0800 Uiso calc C(10) RT
H(11A) -0.0073 0.2992 -0.0657 0.0800 Uiso calc C(11) RT
H(12A) -0.0804 0.4253 -0.0054 0.0800 Uiso calc C(12) RT
H(13A) -0.1375 0.4198 0.1376 0.0800 Uiso calc C(13) RT
H(14A) -0.1140 0.2900 0.2221 0.0800 Uiso calc C(14) RT
H(15A) -0.0448 0.1622 0.1620 0.0800 Uiso calc C(15) RT

loop_
_atom_type_symbol
_atom_type_scat_dispersion_real
_atom_type_scat_dispersion_imag
_atom_type_scat_source
C 0.002 0.002 International_Tables_Vol_IV_Table_2.2B
H 0.000 0.000 International_Tables_Vol_IV_Table_2.2B
P 0.090 0.095 International_Tables_Vol_IV_Table_2.2B
CL 0.132 0.159 International_Tables_Vol_IV_Table_2.2B
RH -1.287 0.919 International_Tables_Vol_IV_Table_2.2B

loop_
_geom_angle_atom_site_label_1
_geom_angle_atom_site_label_2
_geom_angle_atom_site_label_3
_geom_angle_site_symmetry_1
_geom_angle_site_symmetry_2
_geom_angle_site_symmetry_3
_geom_angle
_geom_angle_publ_flag
P(1) Rh(1) P(2) . . . 93.20(10) yes
P(1) Rh(1) P(1) . . 7_555 92.00(10) yes
P(2) Rh(1) P(1) . . 7_555 153.40(10) yes
P(1) Rh(1) P(2) . . 7_555 153.40(10) yes
P(2) Rh(1) P(2) . . 7_555 93.70(10) yes
P(1) Rh(1) P(2) . . 7_555 93.20(10) yes
Rh(1) P(1) C(1) . . . 116.6(2) yes
Rh(1) P(1) C(2) . . . 123.9(3) yes
C(1) P(1) C(2) . . . 100.4(4) yes
Rh(1) P(1) C(8) . . . 109.8(2) yes
C(1) P(1) C(8) . . . 98.7(3) yes
C(2) P(1) C(8) . . . 103.9(3) yes
Rh(1) P(2) C(9) . . . 124.1(3) yes
Rh(1) P(2) C(10) . . . 115.0(2) yes
C(9) P(2) C(10) . . . 100.8(4) yes
Rh(1) P(2) C(16) . . . 109.7(2) yes
C(9) P(2) C(16) . . . 104.3(3) yes
C(10) P(2) C(16) . . . 99.8(3) yes
C(4) C(3) C(8) . . . 119.2(6) yes
C(3) C(4) C(5) . . . 121.4(7) yes
C(4) C(5) C(6) . . . 119.1(7) yes
C(5) C(6) C(7) . . . 120.5(7) yes
C(6) C(7) C(8) . . . 120.4(7) yes
P(1) C(8) C(3) . . . 123.6(5) yes
P(1) C(8) C(7) . . . 117.0(5) yes
C(3) C(8) C(7) . . . 119.3(6) yes
C(12) C(11) C(16) . . . 121.4(9) yes
C(11) C(12) C(13) . . . 120.5(9) yes
C(12) C(13) C(14) . . . 118.7(8) yes
C(13) C(14) C(15) . . . 121.0(9) yes
C(14) C(15) C(16) . . . 120.2(7) yes
P(2) C(16) C(11) . . . 123.8(7) yes
P(2) C(16) C(15) . . . 118.0(5) yes
C(11) C(16) C(15) . . . 118.1(7) yes

loop_
_geom_bond_atom_site_label_1
_geom_bond_atom_site_label_2
_geom_bond_site_symmetry_1
_geom_bond_site_symmetry_2
_geom_bond_distance
_geom_bond_publ_flag
Rh(1) P(1) . . 2.306(2) yes
Rh(1) P(2) . . 2.302(2) yes
Rh(1) P(1) . 7_555 2.306(2) yes
Rh(1) P(2) . 7_555 2.302(2) yes
P(1) C(1) . . 1.829(7) yes
P(1) C(2) . . 1.827(8) yes
P(1) C(8) . . 1.824(7) yes
P(2) C(9) . . 1.826(8) yes
P(2) C(10) . . 1.829(8) yes
P(2) C(16) . . 1.833(7) yes
C(3) C(4) . . 1.403(10) yes
C(3) C(8) . . 1.408(9) yes
C(4) C(5) . . 1.362(11) yes
C(5) C(6) . . 1.396(10) yes
C(6) C(7) . . 1.396(11) yes
C(7) C(8) . . 1.375(11) yes
C(11) C(12) . . 1.371(12) yes
C(11) C(16) . . 1.401(11) yes
C(12) C(13) . . 1.392(15) yes
C(13) C(14) . . 1.382(12) yes
C(14) C(15) . . 1.395(12) yes
C(15) C(16) . . 1.389(11) yes
